data_1514159
loop_
_publ_author_name
'McKellar, Scott C.'
'Graham, Alexander J.'
'Allan, David R.'
'Mohideen, M Infas H'
'Morris, Russell E.'
'Moggach, Stephen A.'

_publ_section_title
;
 The effect of pressure on the post-synthetic modification of a nanoporous
 metal-organic framework.
;
_journal_issue 8
_journal_name_full Nanoscale
_journal_page_first 4163
_journal_page_last 4173
_journal_paper_doi 10.1039/c3nr04161a
_journal_volume 6
_journal_year 2014
_chemical_formula_moiety 'C32.00 H24 Cu3 N1.00 O20.00.1.5(CH3CN)'
_chemical_formula_sum 'C35 H31 Cu3 N2.5 O21'
_chemical_formula_weight 992.235
_space_group_IT_number 164
_symmetry_cell_setting trigonal
_symmetry_space_group_name_Hall '-P 3 2"'
_symmetry_space_group_name_H-M 'P -3 m 1'
_atom_sites_solution_hydrogens difmap
_atom_sites_solution_primary direct
_audit_creation_date 12-10-30
_audit_creation_method CRYSTALS_ver_14.40
_cell_angle_alpha 90
_cell_angle_beta 90
_cell_angle_gamma 120
_cell_formula_units_Z 2
_cell_length_a 18.5877(5)
_cell_length_b 18.5877(5)
_cell_length_c 6.8740(2)
_cell_measurement_reflns_used 3570
_cell_measurement_temperature 150
_cell_measurement_theta_max 25
_cell_measurement_theta_min 2
_cell_volume 2056.80(10)
_computing_cell_refinement 'Apex2 (Bruker AXS, 2006)'
_computing_data_collection 'Apex2 (Bruker AXS, 2006)'
_computing_data_reduction 'Apex2 (Bruker AXS, 2006)'
_computing_molecular_graphics 'CAMERON (Watkin et al., 1996)'
_computing_publication_material 'CRYSTALS (Betteridge et al., 2003)'
_computing_structure_refinement 'CRYSTALS (Betteridge et al., 2003)'
_computing_structure_solution 'SIR92 (Altomare et al., 1994)'
_diffrn_ambient_temperature 150
_diffrn_measured_fraction_theta_full 0.999
_diffrn_measured_fraction_theta_max 0.999
_diffrn_measurement_device Area
_diffrn_measurement_device_type 'Bruker Kappa Apex2'
_diffrn_measurement_method '\f & \w scans'
_diffrn_radiation_monochromator graphite
_diffrn_radiation_type 'Mo K\a'
_diffrn_radiation_wavelength 0.71073
_diffrn_reflns_av_R_equivalents 0.118
_diffrn_reflns_limit_h_max 0
_diffrn_reflns_limit_h_min -19
_diffrn_reflns_limit_k_max 23
_diffrn_reflns_limit_k_min 0
_diffrn_reflns_limit_l_max 8
_diffrn_reflns_limit_l_min 0
_diffrn_reflns_number 20617
_diffrn_reflns_theta_full 26.394
_diffrn_reflns_theta_max 26.394
_diffrn_reflns_theta_min 1.265
_diffrn_standards_number 0
_exptl_absorpt_coefficient_mu 1.62
_exptl_absorpt_correction_T_max 0.95
_exptl_absorpt_correction_T_min 0.75
_exptl_absorpt_correction_type multi-scan
_exptl_absorpt_process_details 'SADABS (Siemens, 1996)'
_exptl_crystal_colour blue
_exptl_crystal_density_diffrn 1.602
_exptl_crystal_density_method 'not measured'
_exptl_crystal_description rod
_exptl_crystal_F_000 1004.00
_exptl_crystal_size_max 0.080
_exptl_crystal_size_mid 0.030
_exptl_crystal_size_min 0.030
_platon_squeeze_details
;
see above for details
;
_refine_diff_density_max 1.91
_refine_diff_density_min -1.99
_refine_ls_extinction_method None
_refine_ls_goodness_of_fit_ref 0.9830
_refine_ls_hydrogen_treatment noref
_refine_ls_matrix_type full
_refine_ls_number_parameters 100
_refine_ls_number_reflns 1542
_refine_ls_number_restraints 86
_refine_ls_R_factor_all 0.0798
_refine_ls_R_factor_gt 0.0574
_refine_ls_shift/su_max 0.0004673
_refine_ls_shift/su_mean 0.0000245
_refine_ls_structure_factor_coef Fsqd
_refine_ls_weighting_details
;
 Method= Modified Sheldrick 
 w=1/[\s^2^(F^2^) + ( 0.07P)^2^ +15.03P] 
 ,where P=(max(Fo^2^,0) + 2Fc^2^)/3 
;
_refine_ls_weighting_scheme calc
_refine_ls_wR_factor_all 0.1599
_refine_ls_wR_factor_gt 0.1529
_refine_ls_wR_factor_ref 0.1599
_reflns_limit_h_max 0
_reflns_limit_h_min -19
_reflns_limit_k_max 23
_reflns_limit_k_min 0
_reflns_limit_l_max 8
_reflns_limit_l_min 0
_reflns_number_gt 1159
_reflns_number_total 1553
_reflns_threshold_expression I>2.0\s(I)
_oxford_diffrn_Wilson_B_factor 1.07
_oxford_diffrn_Wilson_scale 111.54
_oxford_refine_ls_r_factor_ref 0.0798
_oxford_refine_ls_scale 0.14163(18)
_oxford_reflns_number_all 1542
_oxford_reflns_threshold_expression_ref I>-10.0\s(I)
_oxford_structure_analysis_title 'ST2019 in P-3m1'
_cod_data_source_file c3nr04161a2.cif
_cod_data_source_block ST1010
_cod_original_sg_symbol_Hall '-P 3 2'
_cod_original_sg_symbol_H-M 'P -3 m 1 '
_cod_original_formula_sum 'C35 H31.00 Cu3 N2.50 O21'
_cod_database_code 1514159

loop_
_symmetry_equiv_pos_as_xyz
x,y,z
-x,-y,-z
-y,x-y,z
y,-x+y,-z
-x+y,-x,z
x-y,x,-z
-x+y,y,z
x-y,-y,-z
x,x-y,z
-x,-x+y,-z
-y,-x,z
y,x,-z

loop_
_atom_site_label
_atom_site_type_symbol
_atom_site_fract_x
_atom_site_fract_y
_atom_site_fract_z
_atom_site_U_iso_or_equiv
_atom_site_occupancy
_atom_site_adp_type
_atom_site_refinement_flags_posn
_atom_site_refinement_flags_adp
Cu1 Cu 0.47648(3) 0.52352(3) 0.84513(12) 0.0151 1.0000 Uani DS T
N1 N 0.4341(6) 0.5659(6) 0.606(3) 0.032(2) 0.3330 Uiso DS U
O1 O 0.5886(2) 0.5585(3) 0.7514(6) 0.0331 1.0000 Uani D U
O2 O 0.6286(3) 0.5186(3) 1.0177(5) 0.0360 1.0000 Uani . U
O3 O 0.4417(3) 0.5583(3) 0.5783(13) 0.0230(16) 0.6670 Uiso DS U
O4 O 0.7962(4) 0.7123(4) 0.2433(8) 0.0624 1.0000 Uani . U
C1 C 0.6411(3) 0.5502(3) 0.8498(7) 0.0217 1.0000 Uani . U
C2 C 0.7234(3) 0.5767(4) 0.7581(7) 0.0216 1.0000 Uani . U
C3 C 0.7457(4) 0.6199(4) 0.5842(8) 0.0267 1.0000 Uani . U
C4 C 0.8214(3) 0.6427(6) 0.4987(12) 0.0310 1.0000 Uani S TU
C5 C 0.7786(3) 0.5573(5) 0.8482(11) 0.0221 1.0000 Uani S TU
C6 C 0.8465(3) 0.6930(6) 0.3132(14) 0.0411 1.0000 Uani S TU
C7 C 0.8122(13) 0.7590(14) 0.076(2) 0.0739 0.5000 Uani D U
C8 C 0.4052(7) 0.5948(7) 0.513(3) 0.040(3) 0.3330 Uiso DS U
C9 C 0.3637(4) 0.6363(4) 0.401(3) 0.043(3) 0.3330 Uiso DS U
H31 H 0.7079 0.6334 0.5232 0.0500 1.0000 Uiso . .
H51 H 0.7656 0.5313 0.9701 0.0500 1.0000 Uiso . .
H71 H 0.7667 0.7678 0.0440 0.0889 0.5000 Uiso . .
H72 H 0.8610 0.8128 0.0902 0.0889 0.5000 Uiso . .
H73 H 0.8210 0.7322 -0.0335 0.0889 0.5000 Uiso D .
H91 H 0.3680 0.6320 0.2690 0.0475 0.3330 Uiso D .
H92 H 0.3045 0.6091 0.4435 0.0475 0.3330 Uiso D .
H101 H 0.4603 0.5962 0.5825 0.0500 0.6670 Uiso D .

loop_
_atom_site_aniso_label
_atom_site_aniso_U_11
_atom_site_aniso_U_22
_atom_site_aniso_U_33
_atom_site_aniso_U_23
_atom_site_aniso_U_13
_atom_site_aniso_U_12
Cu1 0.0181(4) 0.0181(4) 0.0137(4) -0.00050(17) 0.00050(17) 0.0125(4)
O1 0.024(2) 0.053(3) 0.027(2) 0.0149(19) 0.0066(16) 0.022(2)
O2 0.028(2) 0.065(3) 0.0236(19) 0.0138(19) 0.0042(17) 0.031(2)
O4 0.055(3) 0.090(4) 0.055(3) 0.045(3) 0.013(3) 0.046(3)
C1 0.022(3) 0.023(3) 0.024(3) 0.000(2) 0.001(2) 0.014(2)
C2 0.020(3) 0.026(3) 0.023(2) 0.001(2) 0.000(2) 0.014(2)
C3 0.023(3) 0.033(3) 0.030(3) 0.008(2) 0.006(2) 0.019(3)
C4 0.030(3) 0.047(5) 0.022(4) 0.015(4) 0.0075(18) 0.023(3)
C5 0.022(3) 0.025(4) 0.020(4) 0.000(3) -0.0001(15) 0.013(2)
C6 0.035(4) 0.049(6) 0.044(5) 0.026(4) 0.013(2) 0.025(3)
C7 0.084(14) 0.103(16) 0.045(9) 0.019(9) -0.008(9) 0.055(12)

loop_
_atom_type_symbol
_atom_type_scat_dispersion_real
_atom_type_scat_dispersion_imag
_atom_type_scat_Cromer_Mann_a1
_atom_type_scat_Cromer_Mann_b1
_atom_type_scat_Cromer_Mann_a2
_atom_type_scat_Cromer_Mann_b2
_atom_type_scat_Cromer_Mann_a3
_atom_type_scat_Cromer_Mann_b3
_atom_type_scat_Cromer_Mann_a4
_atom_type_scat_Cromer_Mann_b4
_atom_type_scat_Cromer_Mann_c
_atom_type_scat_source
C 0.0033 0.0016 2.3100 20.8439 1.0200 10.2075 1.5886 0.5687 0.8650 51.6512 0.2156 'International Tables Vol C 4.2.6.8 and 6.1.1.4'
H 0.0000 0.0000 0.4930 10.5109 0.3229 26.1257 0.1402 3.1424 0.0408 57.7998 0.0030 'International Tables Vol C 4.2.6.8 and 6.1.1.4'
N 0.0061 0.0033 12.2126 0.0057 3.1322 9.8933 2.0125 28.9975 1.1663 0.5826 -11.5290 'International Tables Vol C 4.2.6.8 and 6.1.1.4'
O 0.0106 0.0060 3.0485 13.2771 2.2868 5.7011 1.5463 0.3239 0.8670 32.9089 0.2508 'International Tables Vol C 4.2.6.8 and 6.1.1.4'
Cu 0.3201 1.2651 13.3380 3.5828 7.1676 0.2470 5.6158 11.3966 1.6735 64.8126 1.1910 'International Tables Vol C 4.2.6.8 and 6.1.1.4'

loop_
_geom_angle_atom_site_label_1
_geom_angle_site_symmetry_1
_geom_angle_atom_site_label_2
_geom_angle_atom_site_label_3
_geom_angle_site_symmetry_3
_geom_angle
_geom_angle_publ_flag
O1 11_665 Cu1 O2 2_667 89.9(2) yes
O1 11_665 Cu1 O2 12_557 168.95(16) yes
O2 2_667 Cu1 O2 12_557 89.3(3) yes
O1 11_665 Cu1 Cu1 2_667 84.29(12) yes
O2 2_667 Cu1 Cu1 2_667 84.67(12) yes
O2 12_557 Cu1 Cu1 2_667 84.67(12) yes
O1 11_665 Cu1 N1 . 98.8(3) yes
O2 2_667 Cu1 N1 . 92.3(3) yes
O2 12_557 Cu1 N1 . 92.3(3) yes
Cu1 2_667 Cu1 N1 . 175.7(4) yes
O1 11_665 Cu1 O1 . 88.7(3) yes
O2 2_667 Cu1 O1 . 168.95(16) yes
O2 12_557 Cu1 O1 . 89.9(2) yes
Cu1 2_667 Cu1 O1 . 84.29(12) yes
N1 . Cu1 O1 . 98.8(3) yes
O1 11_665 Cu1 O3 . 92.8(2) yes
O2 2_667 Cu1 O3 . 98.18(19) yes
O2 12_557 Cu1 O3 . 98.18(19) yes
Cu1 2_667 Cu1 O3 . 176.0(2) yes
N1 . Cu1 O3 . 8.3(6) yes
O1 . Cu1 O3 . 92.8(2) yes
Cu1 . N1 C8 . 164.3(8) yes
Cu1 . O1 C1 . 123.0(3) yes
Cu1 2_667 O2 C1 . 123.0(4) yes
Cu1 . O3 H101 11_665 103.0 no
Cu1 . O3 H101 . 103.0 no
H101 11_665 O3 H101 . 118.6 no
C6 . O4 C7 . 122.8(10) yes
O2 . C1 O1 . 125.1(5) yes
O2 . C1 C2 . 117.4(5) yes
O1 . C1 C2 . 117.5(4) yes
C1 . C2 C3 . 121.2(5) yes
C1 . C2 C5 . 119.6(5) yes
C3 . C2 C5 . 119.3(5) yes
C2 . C3 C4 . 120.7(5) yes
C2 . C3 H31 . 119.1 no
C4 . C3 H31 . 120.2 no
C3 7_655 C4 C3 . 119.7(7) yes
C3 7_655 C4 C6 . 120.1(4) yes
C3 . C4 C6 . 120.1(4) yes
C2 . C5 C2 7_655 120.2(7) yes
C2 . C5 H51 . 119.9 no
C2 7_655 C5 H51 . 119.9 no
C4 . C6 O4 . 117.1(4) yes
C4 . C6 O4 7_655 117.1(4) yes
O4 . C6 O4 7_655 125.7(9) yes
H71 12_555 C7 O4 . 133.4 no
H71 12_555 C7 H71 . 29.1 no
O4 . C7 H71 . 111.3 no
H71 12_555 C7 H72 . 106.6 no
O4 . C7 H72 . 111.3 no
H71 . C7 H72 . 107.3 no
H71 12_555 C7 H73 . 80.4 no
O4 . C7 H73 . 111.6 no
H71 . C7 H73 . 107.5 no
H72 . C7 H73 . 107.6 no
N1 . C8 C9 . 175.4(8) yes
C8 . C9 H92 3_665 107.4 no
C8 . C9 C9 3_665 138.6(3) yes
H92 3_665 C9 C9 3_665 31.9 no
C8 . C9 C9 5_565 138.6(3) yes
H92 3_665 C9 C9 5_565 87.5 no
C9 3_665 C9 C9 5_565 60.000 yes
C8 . C9 H91 . 111.3 no
H92 3_665 C9 H91 . 111.6 no
C9 3_665 C9 H91 . 97.5 no
C9 5_565 C9 H91 . 97.5 no
C8 . C9 H92 . 107.4 no
H92 3_665 C9 H92 . 107.2 no
C9 3_665 C9 H92 . 87.5 no
C9 5_565 C9 H92 . 31.9 no
H91 . C9 H92 . 111.6 no
H71 12_555 H71 C7 . 100.2 no
H71 12_555 H71 C7 12_555 50.7 no
C7 . H71 C7 12_555 132.6 no
C9 5_565 H92 C9 . 116.2 no

loop_
_geom_bond_atom_site_label_1
_geom_bond_atom_site_label_2
_geom_bond_site_symmetry_2
_geom_bond_distance
_geom_bond_publ_flag
Cu1 O1 11_665 1.957(4) yes
Cu1 O2 2_667 1.946(4) yes
Cu1 O2 12_557 1.946(4) yes
Cu1 Cu1 2_667 2.6128(17) yes
Cu1 N1 . 2.13(2) yes
Cu1 O1 . 1.957(4) yes
Cu1 O3 . 2.148(10) yes
N1 C8 . 1.13(3) yes
O1 C1 . 1.259(7) yes
O2 C1 . 1.263(6) yes
O3 H101 11_665 0.611 no
O3 H101 . 0.611 no
O4 C6 . 1.253(6) yes
O4 C7 . 1.381(16) yes
C1 C2 . 1.492(7) yes
C2 C3 . 1.383(7) yes
C2 C5 . 1.393(6) yes
C3 C4 . 1.381(7) yes
C3 H31 . 0.954 no
C4 C6 . 1.511(11) yes
C5 H51 . 0.937 no
C7 H71 12_555 1.225 no
C7 H71 . 0.964 no
C7 H72 . 0.963 no
C7 H73 . 0.960 no
C8 C9 . 1.54(3) yes
C9 H92 3_665 0.998 no
C9 C9 3_665 1.69(2) yes
C9 C9 5_565 1.69(2) yes
C9 H91 . 0.917 no
C9 H92 . 0.998 no
H71 H71 12_555 0.606 no

loop_
_geom_hbond_atom_site_label_D
_geom_hbond_site_symmetry_D
_geom_hbond_atom_site_label_H
_geom_hbond_atom_site_label_A
_geom_hbond_site_symmetry_A
_geom_hbond_angle_DHA
_geom_hbond_distance_DH
_geom_hbond_distance_HA
_geom_hbond_distance_DA
_geom_hbond_publ_flag
C7 . H71 O4 12_555 136.8(10) 0.964 2.395 3.167(14) yes
C7 . H71 C7 12_555 132.6(19) 0.964 1.225 2.007(14) yes
C9 . H92 C8 5_565 159.6(7) 0.998 2.073 3.028(14) yes
C9 5_565 H92 C8 . 159.6(7) 0.998 2.073 3.028(14) yes

loop_
_platon_squeeze_void_nr
_platon_squeeze_void_average_x
_platon_squeeze_void_average_y
_platon_squeeze_void_average_z
_platon_squeeze_void_volume
_platon_squeeze_void_count_electrons
_platon_squeeze_void_content
1 0.000 0.000 -0.058 225 48 ' '
2 0.667 0.333 0.108 38 13 ' '
3 0.333 0.667 0.892 38 13 ' '
